data_7210255
loop_
_publ_author_name
'Luo, Yu-Hui'
'Yue, Feng-Xia'
'Yu, Xiao-Yang'
'Chen, Xin'
'Zhang, Hong'

_publ_section_title
;
 Coordination polymers of lanthanide complexes with benzene dicarboxylato
 ligands
;
_journal_issue 32
_journal_name_full CrystEngComm
_journal_page_first 6340
_journal_paper_doi 10.1039/c3ce40357b
_journal_volume 15
_journal_year 2013
_chemical_formula_moiety 'C33 H22 Ho O11'
_chemical_formula_sum 'C33 H22 Ho O11'
_chemical_formula_weight 759.44
_chemical_name_systematic
;
?
;
_space_group_IT_number 2
_symmetry_cell_setting triclinic
_symmetry_space_group_name_Hall '-P 1'
_symmetry_space_group_name_H-M 'P -1'
_atom_sites_solution_hydrogens geom
_atom_sites_solution_primary direct
_atom_sites_solution_secondary difmap
_audit_creation_method SHELXL-97
_cell_angle_alpha 96.308(4)
_cell_angle_beta 97.128(4)
_cell_angle_gamma 113.890(4)
_cell_formula_units_Z 2
_cell_length_a 10.1326(5)
_cell_length_b 10.1834(4)
_cell_length_c 15.5265(8)
_cell_measurement_reflns_used 3175
_cell_measurement_temperature 293(2)
_cell_measurement_theta_max 29.1846
_cell_measurement_theta_min 2.7494
_cell_volume 1430.69(13)
_computing_structure_refinement 'SHELXL-97 (Sheldrick, 1997)'
_computing_structure_solution 'SHELXS-97 (Sheldrick, 1990)'
_diffrn_ambient_temperature 293(2)
_diffrn_measured_fraction_theta_full 0.994
_diffrn_measured_fraction_theta_max 0.994
_diffrn_radiation_monochromator graphite
_diffrn_radiation_source 'fine-focus sealed tube'
_diffrn_radiation_type MoK\a
_diffrn_radiation_wavelength 0.71073
_diffrn_reflns_av_R_equivalents 0.0427
_diffrn_reflns_av_sigmaI/netI 0.0945
_diffrn_reflns_limit_h_max 9
_diffrn_reflns_limit_h_min -12
_diffrn_reflns_limit_k_max 12
_diffrn_reflns_limit_k_min -12
_diffrn_reflns_limit_l_max 19
_diffrn_reflns_limit_l_min -15
_diffrn_reflns_number 9423
_diffrn_reflns_theta_full 26.00
_diffrn_reflns_theta_max 26.00
_diffrn_reflns_theta_min 2.75
_exptl_absorpt_coefficient_mu 2.831
_exptl_absorpt_correction_T_max 1.00000
_exptl_absorpt_correction_T_min 0.98405
_exptl_absorpt_correction_type multi-scan
_exptl_absorpt_process_details SADABS
_exptl_crystal_colour colorless
_exptl_crystal_density_diffrn 1.763
_exptl_crystal_density_method 'not measured'
_exptl_crystal_description block
_exptl_crystal_F_000 750
_exptl_crystal_size_max 0.25
_exptl_crystal_size_mid 0.23
_exptl_crystal_size_min 0.20
_refine_diff_density_max 1.563
_refine_diff_density_min -1.154
_refine_diff_density_rms 0.150
_refine_ls_extinction_method none
_refine_ls_goodness_of_fit_ref 0.995
_refine_ls_hydrogen_treatment constr
_refine_ls_matrix_type full
_refine_ls_number_parameters 406
_refine_ls_number_reflns 5591
_refine_ls_number_restraints 0
_refine_ls_restrained_S_all 0.995
_refine_ls_R_factor_all 0.0589
_refine_ls_R_factor_gt 0.0452
_refine_ls_shift/su_max 0.001
_refine_ls_shift/su_mean 0.000
_refine_ls_structure_factor_coef Fsqd
_refine_ls_weighting_details 'calc w=1/[\s^2^(Fo^2^)+(0.0000P)^2^+0.0000P] where P=(Fo^2^+2Fc^2^)/3'
_refine_ls_weighting_scheme calc
_refine_ls_wR_factor_gt 0.0624
_refine_ls_wR_factor_ref 0.0687
_reflns_number_gt 4764
_reflns_number_total 5591
_reflns_threshold_expression >2sigma(I)
_cod_data_source_file c3ce40357b.txt
_cod_data_source_block 11
_cod_depositor_comments
;
The following automatic conversions were performed:

'_symmetry_cell_setting' value 'Triclinic' changed to 'triclinic'
according to /home/saulius/struct/CIF-dictionaries/cif_core.dic
dictionary named 'cif_core.dic' version 2.4.2 from 2011-04-26.

Automatic conversion script
Id: cif_fix_values 1891 2012-01-12 08:04:46Z andrius 
;
_cod_original_cell_volume 1430.69(12)
_cod_original_sg_symbol_H-M P-1
_cod_database_code 7210255

loop_
_symmetry_equiv_pos_as_xyz
'x, y, z'
'-x, -y, -z'

loop_
_atom_site_label
_atom_site_type_symbol
_atom_site_fract_x
_atom_site_fract_y
_atom_site_fract_z
_atom_site_U_iso_or_equiv
_atom_site_adp_type
_atom_site_occupancy
_atom_site_symmetry_multiplicity
_atom_site_calc_flag
_atom_site_refinement_flags
Ho1 Ho 0.44449(3) 0.63135(2) 0.588462(18) 0.01862(8) Uani 1 1 d .
C1 C 0.4221(5) 0.5789(5) 0.3596(4) 0.0212(13) Uani 1 1 d .
C2 C 0.5344(6) 0.9190(5) 0.6638(4) 0.0249(13) Uani 1 1 d .
C3 C 0.3870(5) 0.6793(5) 0.3061(4) 0.0199(12) Uani 1 1 d .
C4 C 0.5665(5) 1.1749(5) 0.6560(4) 0.0273(14) Uani 1 1 d .
H4 H 0.5252 1.1438 0.5964 0.033 Uiso 1 1 calc R
C5 C 0.5815(5) 1.0752(5) 0.7072(4) 0.0225(13) Uani 1 1 d .
C6 C 0.6415(5) 1.1218(5) 0.7963(4) 0.0218(13) Uani 1 1 d .
C7 C 0.3064(5) 0.7313(5) 0.1678(4) 0.0239(13) Uani 1 1 d .
H7 H 0.2603 0.6989 0.1090 0.029 Uiso 1 1 calc R
C8 C 0.3218(5) 0.6317(5) 0.2182(4) 0.0209(13) Uani 1 1 d .
C9 C 0.6631(6) 1.0242(5) 0.8590(4) 0.0286(15) Uani 1 1 d .
C10 C 0.5282(6) 0.9146(5) 0.8836(4) 0.0302(15) Uani 1 1 d .
C11 C 0.3956(6) 0.9232(6) 0.8718(4) 0.0390(17) Uani 1 1 d .
H11 H 0.3871 0.9987 0.8464 0.047 Uiso 1 1 calc R
C12 C 0.2745(7) 0.8214(7) 0.8971(5) 0.0508(19) Uani 1 1 d .
H12 H 0.1854 0.8288 0.8898 0.061 Uiso 1 1 calc R
C13 C 0.2884(8) 0.7092(7) 0.9332(5) 0.054(2) Uani 1 1 d .
H13 H 0.2071 0.6390 0.9492 0.065 Uiso 1 1 calc R
C14 C 0.4188(8) 0.6990(6) 0.9458(5) 0.055(2) Uani 1 1 d .
H14 H 0.4255 0.6214 0.9695 0.065 Uiso 1 1 calc R
C15 C 0.5409(7) 0.8027(6) 0.9239(5) 0.0426(18) Uani 1 1 d .
H15 H 0.6313 0.7987 0.9357 0.051 Uiso 1 1 calc R
C16 C 0.2587(6) 0.4739(5) 0.1722(4) 0.0256(13) Uani 1 1 d .
C17 C 0.1525(6) 0.3607(5) 0.2125(4) 0.0235(13) Uani 1 1 d .
C18 C 0.1223(6) 0.2153(6) 0.1860(5) 0.0404(17) Uani 1 1 d .
H18 H 0.1682 0.1893 0.1433 0.048 Uiso 1 1 calc R
C19 C 0.0235(7) 0.1093(6) 0.2233(5) 0.050(2) Uani 1 1 d .
H19 H 0.0051 0.0122 0.2059 0.060 Uiso 1 1 calc R
C20 C -0.0470(7) 0.1429(6) 0.2844(5) 0.046(2) Uani 1 1 d .
H20 H -0.1139 0.0693 0.3080 0.056 Uiso 1 1 calc R
C21 C -0.0198(6) 0.2859(6) 0.3117(5) 0.0408(17) Uani 1 1 d .
H21 H -0.0689 0.3097 0.3533 0.049 Uiso 1 1 calc R
C22 C 0.0813(6) 0.3944(6) 0.2767(4) 0.0334(15) Uani 1 1 d .
H22 H 0.1020 0.4915 0.2965 0.040 Uiso 1 1 calc R
C23 C 0.7539(5) 0.7257(5) 0.5028(4) 0.0216(13) Uani 1 1 d .
C24 C 0.8826(5) 0.8666(5) 0.5002(4) 0.0201(12) Uani 1 1 d .
C25 C 0.9040(5) 0.9906(5) 0.5575(4) 0.0226(13) Uani 1 1 d .
H25 H 0.8400 0.9848 0.5965 0.027 Uiso 1 1 calc R
C26 C 0.9784(5) 0.8745(5) 0.4426(4) 0.0189(12) Uani 1 1 d .
C27 C 0.9695(6) 0.7504(5) 0.3763(4) 0.0258(14) Uani 1 1 d .
C28 C 0.8954(6) 0.7326(5) 0.2844(4) 0.0259(14) Uani 1 1 d .
C29 C 0.9554(7) 0.6970(6) 0.2162(4) 0.0351(16) Uani 1 1 d .
H29 H 1.0392 0.6807 0.2280 0.042 Uiso 1 1 calc R
C30 C 0.8918(8) 0.6853(6) 0.1293(5) 0.0511(19) Uani 1 1 d .
H30 H 0.9359 0.6664 0.0834 0.061 Uiso 1 1 calc R
C31 C 0.7644(8) 0.7016(6) 0.1117(5) 0.0484(19) Uani 1 1 d .
H31 H 0.7203 0.6917 0.0537 0.058 Uiso 1 1 calc R
C32 C 0.7015(7) 0.7328(6) 0.1801(5) 0.0412(18) Uani 1 1 d .
H32 H 0.6133 0.7411 0.1678 0.049 Uiso 1 1 calc R
C33 C 0.7672(6) 0.7517(5) 0.2660(4) 0.0322(15) Uani 1 1 d .
H33 H 0.7262 0.7772 0.3117 0.039 Uiso 1 1 calc R
O1 O 0.4522(4) 0.4839(3) 0.3203(3) 0.0273(10) Uani 1 1 d .
O2 O 0.4234(4) 0.5975(4) 0.4408(3) 0.0336(10) Uani 1 1 d .
O3 O 0.4601(4) 0.8712(4) 0.5871(3) 0.0381(11) Uani 1 1 d .
O4 O 0.5740(4) 0.8388(3) 0.7074(3) 0.0281(10) Uani 1 1 d .
O5 O 0.7845(4) 1.0440(4) 0.8919(3) 0.0419(12) Uani 1 1 d .
O6 O 0.2907(5) 0.4458(4) 0.1026(3) 0.0459(12) Uani 1 1 d .
O7 O 0.7323(4) 0.6163(3) 0.4471(3) 0.0259(9) Uani 1 1 d .
O8 O 0.6780(4) 0.7290(3) 0.5608(3) 0.0285(10) Uani 1 1 d .
O9 O 1.0395(4) 0.6793(4) 0.3956(3) 0.0402(11) Uani 1 1 d .
O1W O 0.1983(4) 0.6119(4) 0.5336(3) 0.0443(12) Uani 1 1 d .
H1WA H 0.1383 0.5383 0.5512 0.053 Uiso 1 1 d R
H1WB H 0.1512 0.6323 0.4920 0.053 Uiso 1 1 d R
O2W O 0.3149(4) 0.6035(4) 0.7094(3) 0.0392(11) Uani 1 1 d .
H2WA H 0.2764 0.5153 0.7175 0.047 Uiso 1 1 d R
H2WB H 0.3122 0.6565 0.7558 0.047 Uiso 1 1 d R

loop_
_atom_site_aniso_label
_atom_site_aniso_U_11
_atom_site_aniso_U_22
_atom_site_aniso_U_33
_atom_site_aniso_U_23
_atom_site_aniso_U_13
_atom_site_aniso_U_12
Ho1 0.02179(14) 0.01309(12) 0.02011(16) 0.00324(10) 0.00474(11) 0.00623(9)
C1 0.019(3) 0.012(3) 0.021(4) 0.002(3) -0.002(3) -0.003(2)
C2 0.026(3) 0.018(3) 0.028(4) 0.001(3) 0.007(3) 0.006(2)
C3 0.022(3) 0.017(3) 0.018(3) 0.003(2) 0.002(3) 0.006(2)
C4 0.030(3) 0.024(3) 0.026(4) 0.003(3) 0.005(3) 0.008(2)
C5 0.025(3) 0.018(3) 0.029(4) 0.010(3) 0.008(3) 0.011(2)
C6 0.028(3) 0.017(3) 0.022(4) 0.006(3) 0.005(3) 0.010(2)
C7 0.033(3) 0.024(3) 0.013(3) 0.004(3) 0.004(3) 0.011(2)
C8 0.024(3) 0.013(2) 0.027(4) 0.005(3) 0.009(3) 0.009(2)
C9 0.041(4) 0.018(3) 0.029(4) 0.011(3) 0.004(3) 0.013(2)
C10 0.040(4) 0.020(3) 0.030(4) 0.007(3) 0.007(3) 0.012(3)
C11 0.039(4) 0.045(4) 0.041(5) 0.021(4) 0.013(3) 0.021(3)
C12 0.041(4) 0.067(5) 0.043(5) 0.016(4) 0.012(4) 0.019(3)
C13 0.054(5) 0.048(4) 0.036(5) 0.009(4) 0.016(4) -0.005(3)
C14 0.076(5) 0.035(4) 0.054(6) 0.029(4) 0.023(4) 0.017(4)
C15 0.055(4) 0.035(3) 0.047(5) 0.023(4) 0.014(4) 0.023(3)
C16 0.034(3) 0.024(3) 0.019(4) 0.001(3) -0.002(3) 0.014(2)
C17 0.022(3) 0.020(3) 0.026(4) -0.004(3) -0.002(3) 0.010(2)
C18 0.042(4) 0.025(3) 0.058(5) 0.001(3) 0.016(4) 0.017(3)
C19 0.055(5) 0.021(3) 0.067(6) 0.008(4) 0.007(4) 0.011(3)
C20 0.039(4) 0.030(4) 0.067(6) 0.023(4) 0.015(4) 0.006(3)
C21 0.030(3) 0.044(4) 0.049(5) 0.009(4) 0.014(3) 0.015(3)
C22 0.042(4) 0.023(3) 0.038(4) 0.003(3) 0.011(3) 0.015(3)
C23 0.016(3) 0.018(3) 0.028(4) 0.009(3) 0.005(3) 0.004(2)
C24 0.020(3) 0.011(2) 0.024(4) 0.001(2) 0.006(3) 0.002(2)
C25 0.017(3) 0.022(3) 0.022(4) -0.006(3) 0.004(3) 0.004(2)
C26 0.020(3) 0.015(2) 0.022(3) 0.000(2) 0.002(2) 0.009(2)
C27 0.028(3) 0.015(3) 0.029(4) 0.004(3) 0.010(3) 0.002(2)
C28 0.030(3) 0.016(3) 0.032(4) 0.004(3) 0.009(3) 0.010(2)
C29 0.041(4) 0.036(3) 0.035(4) 0.010(3) 0.013(3) 0.021(3)
C30 0.074(5) 0.043(4) 0.034(5) 0.004(4) 0.018(4) 0.021(4)
C31 0.064(5) 0.048(4) 0.029(5) 0.007(4) 0.007(4) 0.020(4)
C32 0.036(4) 0.039(4) 0.044(5) 0.009(4) -0.005(4) 0.014(3)
C33 0.033(3) 0.026(3) 0.036(4) 0.005(3) 0.014(3) 0.008(3)
O1 0.029(2) 0.0222(19) 0.033(3) 0.0070(19) 0.0054(19) 0.0126(16)
O2 0.049(3) 0.026(2) 0.022(3) 0.006(2) 0.004(2) 0.0119(18)
O3 0.059(3) 0.021(2) 0.028(3) -0.004(2) -0.012(2) 0.0184(19)
O4 0.045(2) 0.0212(19) 0.024(3) 0.0062(18) 0.006(2) 0.0193(17)
O5 0.036(3) 0.037(2) 0.054(4) 0.016(2) -0.001(2) 0.0176(19)
O6 0.074(3) 0.026(2) 0.033(3) -0.002(2) 0.021(3) 0.015(2)
O7 0.027(2) 0.0130(18) 0.029(3) 0.0005(18) 0.0084(19) -0.0005(15)
O8 0.025(2) 0.0208(19) 0.034(3) 0.0044(19) 0.013(2) 0.0014(15)
O9 0.048(3) 0.035(2) 0.043(3) 0.000(2) 0.001(2) 0.027(2)
O1W 0.041(3) 0.055(3) 0.047(3) 0.017(2) 0.005(2) 0.030(2)
O2W 0.045(3) 0.028(2) 0.040(3) -0.003(2) 0.021(2) 0.0093(18)

loop_
_atom_type_symbol
_atom_type_description
_atom_type_scat_dispersion_real
_atom_type_scat_dispersion_imag
_atom_type_scat_source
C C 0.0033 0.0016 'International Tables Vol C Tables 4.2.6.8 and 6.1.1.4'
H H 0.0000 0.0000 'International Tables Vol C Tables 4.2.6.8 and 6.1.1.4'
Ho Ho -0.2175 4.6783 'International Tables Vol C Tables 4.2.6.8 and 6.1.1.4'
O O 0.0106 0.0060 'International Tables Vol C Tables 4.2.6.8 and 6.1.1.4'

loop_
_geom_angle_atom_site_label_1
_geom_angle_atom_site_label_2
_geom_angle_atom_site_label_3
_geom_angle
_geom_angle_site_symmetry_1
_geom_angle_site_symmetry_3
O2 Ho1 O8 73.63(14) . .
O2 Ho1 O1 123.79(14) . 2_666
O8 Ho1 O1 81.02(12) . 2_666
O2 Ho1 O7 80.66(13) . 2_666
O8 Ho1 O7 128.26(12) . 2_666
O1 Ho1 O7 77.24(12) 2_666 2_666
O2 Ho1 O3 89.31(14) . .
O8 Ho1 O3 84.30(13) . .
O1 Ho1 O3 137.29(13) 2_666 .
O7 Ho1 O3 140.01(12) 2_666 .
O2 Ho1 O2W 145.64(13) . .
O8 Ho1 O2W 140.62(14) . .
O1 Ho1 O2W 75.68(13) 2_666 .
O7 Ho1 O2W 76.68(13) 2_666 .
O3 Ho1 O2W 91.69(14) . .
O2 Ho1 O4 134.84(12) . .
O8 Ho1 O4 76.57(14) . .
O1 Ho1 O4 83.16(12) 2_666 .
O7 Ho1 O4 144.21(13) 2_666 .
O3 Ho1 O4 54.39(12) . .
O2W Ho1 O4 69.55(13) . .
O2 Ho1 O1W 75.60(15) . .
O8 Ho1 O1W 140.75(13) . .
O1 Ho1 O1W 137.25(12) 2_666 .
O7 Ho1 O1W 68.51(12) 2_666 .
O3 Ho1 O1W 71.50(13) . .
O2W Ho1 O1W 72.22(14) . .
O4 Ho1 O1W 110.42(13) . .
O2 Ho1 C2 113.08(15) . .
O8 Ho1 C2 79.86(14) . .
O1 Ho1 C2 110.48(15) 2_666 .
O7 Ho1 C2 151.86(14) 2_666 .
O3 Ho1 C2 27.03(13) . .
O2W Ho1 C2 79.19(15) . .
O4 Ho1 C2 27.38(13) . .
O1W Ho1 C2 90.49(14) . .
O1 C1 O2 123.7(5) . .
O1 C1 C3 117.6(5) . .
O2 C1 C3 118.7(5) . .
O3 C2 O4 121.4(5) . .
O3 C2 C5 121.1(4) . .
O4 C2 C5 117.5(5) . .
O3 C2 Ho1 59.8(3) . .
O4 C2 Ho1 61.6(3) . .
C5 C2 Ho1 178.4(4) . .
C8 C3 C4 120.0(4) . 2_676
C8 C3 C1 120.6(5) . .
C4 C3 C1 119.1(5) 2_676 .
C3 C4 C5 120.4(6) 2_676 .
C3 C4 H4 119.8 2_676 .
C5 C4 H4 119.8 . .
C6 C5 C4 119.5(5) . .
C6 C5 C2 121.2(4) . .
C4 C5 C2 119.3(5) . .
C5 C6 C7 119.3(4) . 2_676
C5 C6 C9 124.6(5) . .
C7 C6 C9 116.0(5) 2_676 .
C6 C7 C8 121.3(5) 2_676 .
C6 C7 H7 119.3 2_676 .
C8 C7 H7 119.3 . .
C3 C8 C7 119.3(5) . .
C3 C8 C16 124.1(4) . .
C7 C8 C16 116.6(5) . .
O5 C9 C10 122.4(4) . .
O5 C9 C6 120.1(5) . .
C10 C9 C6 117.3(5) . .
C11 C10 C15 119.0(5) . .
C11 C10 C9 122.9(4) . .
C15 C10 C9 118.0(5) . .
C10 C11 C12 121.0(5) . .
C10 C11 H11 119.5 . .
C12 C11 H11 119.5 . .
C13 C12 C11 118.7(6) . .
C13 C12 H12 120.6 . .
C11 C12 H12 120.6 . .
C14 C13 C12 121.2(6) . .
C14 C13 H13 119.4 . .
C12 C13 H13 119.4 . .
C13 C14 C15 120.4(5) . .
C13 C14 H14 119.8 . .
C15 C14 H14 119.8 . .
C14 C15 C10 119.5(6) . .
C14 C15 H15 120.2 . .
C10 C15 H15 120.2 . .
O6 C16 C17 122.4(5) . .
O6 C16 C8 119.2(5) . .
C17 C16 C8 118.4(5) . .
C18 C17 C22 118.1(5) . .
C18 C17 C16 119.4(6) . .
C22 C17 C16 122.5(5) . .
C19 C18 C17 119.7(6) . .
C19 C18 H18 120.2 . .
C17 C18 H18 120.2 . .
C20 C19 C18 121.8(6) . .
C20 C19 H19 119.1 . .
C18 C19 H19 119.1 . .
C19 C20 C21 119.9(6) . .
C19 C20 H20 120.1 . .
C21 C20 H20 120.1 . .
C20 C21 C22 119.4(6) . .
C20 C21 H21 120.3 . .
C22 C21 H21 120.3 . .
C21 C22 C17 121.1(5) . .
C21 C22 H22 119.4 . .
C17 C22 H22 119.4 . .
O7 C23 O8 126.2(4) . .
O7 C23 C24 117.1(5) . .
O8 C23 C24 116.7(5) . .
C25 C24 C26 119.8(4) . .
C25 C24 C23 118.3(5) . .
C26 C24 C23 121.9(5) . .
C24 C25 C26 120.8(5) . 2_776
C24 C25 H25 119.6 . .
C26 C25 H25 119.6 2_776 .
C24 C26 C25 119.4(5) . 2_776
C24 C26 C27 126.2(4) . .
C25 C26 C27 114.4(5) 2_776 .
O9 C27 C28 121.2(5) . .
O9 C27 C26 120.2(5) . .
C28 C27 C26 117.9(4) . .
C29 C28 C33 119.3(6) . .
C29 C28 C27 119.0(5) . .
C33 C28 C27 121.6(6) . .
C28 C29 C30 120.4(6) . .
C28 C29 H29 119.8 . .
C30 C29 H29 119.8 . .
C31 C30 C29 119.8(7) . .
C31 C30 H30 120.1 . .
C29 C30 H30 120.1 . .
C30 C31 C32 119.8(7) . .
C30 C31 H31 120.1 . .
C32 C31 H31 120.1 . .
C33 C32 C31 120.8(6) . .
C33 C32 H32 119.6 . .
C31 C32 H32 119.6 . .
C32 C33 C28 119.7(6) . .
C32 C33 H33 120.1 . .
C28 C33 H33 120.1 . .
C1 O1 Ho1 115.3(3) . 2_666
C1 O2 Ho1 175.2(4) . .
C2 O3 Ho1 93.2(3) . .
C2 O4 Ho1 91.0(3) . .
C23 O7 Ho1 135.4(3) . 2_666
C23 O8 Ho1 143.0(4) . .
Ho1 O1W H1WA 106.2 . .
Ho1 O1W H1WB 141.2 . .
H1WA O1W H1WB 108.4 . .
Ho1 O2W H2WA 112.5 . .
Ho1 O2W H2WB 138.7 . .
H2WA O2W H2WB 106.5 . .

loop_
_geom_bond_atom_site_label_1
_geom_bond_atom_site_label_2
_geom_bond_distance
_geom_bond_site_symmetry_2
Ho1 O2 2.250(4) .
Ho1 O8 2.283(3) .
Ho1 O1 2.339(3) 2_666
Ho1 O7 2.380(3) 2_666
Ho1 O3 2.386(3) .
Ho1 O2W 2.399(4) .
Ho1 O4 2.427(4) .
Ho1 O1W 2.454(4) .
Ho1 C2 2.757(5) .
C1 O1 1.248(6) .
C1 O2 1.252(7) .
C1 C3 1.506(6) .
C2 O3 1.255(6) .
C2 O4 1.268(5) .
C2 C5 1.510(7) .
C3 C8 1.380(7) .
C3 C4 1.395(7) 2_676
C4 C3 1.395(7) 2_676
C4 C5 1.399(6) .
C4 H4 0.9300 .
C5 C6 1.387(8) .
C6 C7 1.389(7) 2_676
C6 C9 1.523(6) .
C7 C6 1.389(7) 2_676
C7 C8 1.392(6) .
C7 H7 0.9300 .
C8 C16 1.518(7) .
C9 O5 1.198(6) .
C9 C10 1.499(7) .
C10 C11 1.372(7) .
C10 C15 1.401(6) .
C11 C12 1.383(8) .
C11 H11 0.9300 .
C12 C13 1.375(8) .
C12 H12 0.9300 .
C13 C14 1.359(8) .
C13 H13 0.9300 .
C14 C15 1.373(8) .
C14 H14 0.9300 .
C15 H15 0.9300 .
C16 O6 1.205(7) .
C16 C17 1.483(7) .
C17 C18 1.386(7) .
C17 C22 1.392(8) .
C18 C19 1.382(8) .
C18 H18 0.9300 .
C19 C20 1.350(10) .
C19 H19 0.9300 .
C20 C21 1.374(8) .
C20 H20 0.9300 .
C21 C22 1.385(7) .
C21 H21 0.9300 .
C22 H22 0.9300 .
C23 O7 1.258(7) .
C23 O8 1.260(7) .
C23 C24 1.506(6) .
C24 C25 1.384(7) .
C24 C26 1.385(7) .
C25 C26 1.408(6) 2_776
C25 H25 0.9300 .
C26 C25 1.408(6) 2_776
C26 C27 1.504(8) .
C27 O9 1.235(6) .
C27 C28 1.484(8) .
C28 C29 1.370(8) .
C28 C33 1.389(7) .
C29 C30 1.390(9) .
C29 H29 0.9300 .
C30 C31 1.366(9) .
C30 H30 0.9300 .
C31 C32 1.375(10) .
C31 H31 0.9300 .
C32 C33 1.370(8) .
C32 H32 0.9300 .
C33 H33 0.9300 .
O1 Ho1 2.339(3) 2_666
O7 Ho1 2.380(3) 2_666
O1W H1WA 0.8500 .
O1W H1WB 0.8501 .
O2W H2WA 0.8530 .
O2W H2WB 0.8624 .

loop_
_geom_torsion_atom_site_label_1
_geom_torsion_atom_site_label_2
_geom_torsion_atom_site_label_3
_geom_torsion_atom_site_label_4
_geom_torsion
_geom_torsion_site_symmetry_1
_geom_torsion_site_symmetry_4
O2 Ho1 C2 O3 30.2(4) . .
O8 Ho1 C2 O3 97.4(4) . .
O1 Ho1 C2 O3 173.7(3) 2_666 .
O7 Ho1 C2 O3 -84.8(5) 2_666 .
O2W Ho1 C2 O3 -116.1(4) . .
O4 Ho1 C2 O3 177.7(5) . .
O1W Ho1 C2 O3 -44.3(4) . .
O2 Ho1 C2 O4 -147.5(3) . .
O8 Ho1 C2 O4 -80.3(3) . .
O1 Ho1 C2 O4 -4.0(3) 2_666 .
O7 Ho1 C2 O4 97.4(4) 2_666 .
O3 Ho1 C2 O4 -177.7(5) . .
O2W Ho1 C2 O4 66.1(3) . .
O1W Ho1 C2 O4 137.9(3) . .
O1 C1 C3 C8 30.6(7) . .
O2 C1 C3 C8 -151.3(5) . .
O1 C1 C3 C4 -143.5(5) . 2_676
O2 C1 C3 C4 34.6(7) . 2_676
C3 C4 C5 C6 0.8(8) 2_676 .
C3 C4 C5 C2 -178.2(5) 2_676 .
O3 C2 C5 C6 169.0(5) . .
O4 C2 C5 C6 -11.8(8) . .
O3 C2 C5 C4 -12.1(8) . .
O4 C2 C5 C4 167.2(5) . .
C4 C5 C6 C7 -3.8(8) . 2_676
C2 C5 C6 C7 175.2(5) . 2_676
C4 C5 C6 C9 179.7(5) . .
C2 C5 C6 C9 -1.3(8) . .
C4 C3 C8 C7 1.5(8) 2_676 .
C1 C3 C8 C7 -172.5(5) . .
C4 C3 C8 C16 -175.9(5) 2_676 .
C1 C3 C8 C16 10.0(8) . .
C6 C7 C8 C3 1.5(8) 2_676 .
C6 C7 C8 C16 179.2(5) 2_676 .
C5 C6 C9 O5 114.1(7) . .
C7 C6 C9 O5 -62.4(8) 2_676 .
C5 C6 C9 C10 -71.6(8) . .
C7 C6 C9 C10 111.8(6) 2_676 .
O5 C9 C10 C11 156.8(7) . .
C6 C9 C10 C11 -17.4(9) . .
O5 C9 C10 C15 -20.2(9) . .
C6 C9 C10 C15 165.6(6) . .
C15 C10 C11 C12 -1.6(10) . .
C9 C10 C11 C12 -178.6(6) . .
C10 C11 C12 C13 -1.0(11) . .
C11 C12 C13 C14 1.4(12) . .
C12 C13 C14 C15 1.0(12) . .
C13 C14 C15 C10 -3.7(11) . .
C11 C10 C15 C14 4.0(10) . .
C9 C10 C15 C14 -178.9(6) . .
C3 C8 C16 O6 -131.6(6) . .
C7 C8 C16 O6 50.8(7) . .
C3 C8 C16 C17 52.0(7) . .
C7 C8 C16 C17 -125.5(5) . .
O6 C16 C17 C18 20.2(8) . .
C8 C16 C17 C18 -163.5(5) . .
O6 C16 C17 C22 -160.0(6) . .
C8 C16 C17 C22 16.3(7) . .
C22 C17 C18 C19 0.1(8) . .
C16 C17 C18 C19 180.0(5) . .
C17 C18 C19 C20 1.1(10) . .
C18 C19 C20 C21 -0.8(11) . .
C19 C20 C21 C22 -0.7(9) . .
C20 C21 C22 C17 2.0(9) . .
C18 C17 C22 C21 -1.6(8) . .
C16 C17 C22 C21 178.5(5) . .
O7 C23 C24 C25 176.4(4) . .
O8 C23 C24 C25 -3.5(7) . .
O7 C23 C24 C26 -3.6(7) . .
O8 C23 C24 C26 176.5(5) . .
C26 C24 C25 C26 0.6(8) . 2_776
C23 C24 C25 C26 -179.4(4) . 2_776
C25 C24 C26 C25 -0.6(8) . 2_776
C23 C24 C26 C25 179.4(4) . 2_776
C25 C24 C26 C27 -179.6(5) . .
C23 C24 C26 C27 0.4(8) . .
C24 C26 C27 O9 -94.1(7) . .
C25 C26 C27 O9 86.8(6) 2_776 .
C24 C26 C27 C28 95.7(6) . .
C25 C26 C27 C28 -83.4(6) 2_776 .
O9 C27 C28 C29 -31.2(7) . .
C26 C27 C28 C29 138.9(5) . .
O9 C27 C28 C33 149.1(5) . .
C26 C27 C28 C33 -40.8(7) . .
C33 C28 C29 C30 2.3(8) . .
C27 C28 C29 C30 -177.4(5) . .
C28 C29 C30 C31 -3.5(9) . .
C29 C30 C31 C32 1.4(9) . .
C30 C31 C32 C33 1.8(9) . .
C31 C32 C33 C28 -3.0(8) . .
C29 C28 C33 C32 0.9(7) . .
C27 C28 C33 C32 -179.4(4) . .
O2 C1 O1 Ho1 -11.1(6) . 2_666
C3 C1 O1 Ho1 166.9(3) . 2_666
O1W Ho1 O2 C1 -179(100) . .
C2 Ho1 O2 C1 97(4) . .
O4 C2 O3 Ho1 2.3(6) . .
C5 C2 O3 Ho1 -178.4(4) . .
O2 Ho1 O3 C2 -152.4(4) . .
O8 Ho1 O3 C2 -78.8(3) . .
O1 Ho1 O3 C2 -8.7(4) 2_666 .
O7 Ho1 O3 C2 133.0(3) 2_666 .
O2W Ho1 O3 C2 61.9(3) . .
O4 Ho1 O3 C2 -1.3(3) . .
O1W Ho1 O3 C2 132.5(4) . .
O3 C2 O4 Ho1 -2.3(6) . .
C5 C2 O4 Ho1 178.5(4) . .
O2 Ho1 O4 C2 44.1(4) . .
O8 Ho1 O4 C2 93.9(3) . .
O1 Ho1 O4 C2 176.2(3) 2_666 .
O7 Ho1 O4 C2 -126.9(3) 2_666 .
O3 Ho1 O4 C2 1.3(3) . .
O2W Ho1 O4 C2 -106.5(3) . .
O1W Ho1 O4 C2 -45.7(3) . .
O8 C23 O7 Ho1 1.1(8) . 2_666
C24 C23 O7 Ho1 -178.8(3) . 2_666
O7 C23 O8 Ho1 -33.1(9) . .
C24 C23 O8 Ho1 146.8(4) . .
O2 Ho1 O8 C23 -21.1(5) . .
O1 Ho1 O8 C23 108.2(5) 2_666 .
O7 Ho1 O8 C23 42.3(6) 2_666 .
O3 Ho1 O8 C23 -112.1(5) . .
O2W Ho1 O8 C23 162.2(5) . .
O4 Ho1 O8 C23 -166.8(5) . .
O1W Ho1 O8 C23 -60.8(6) . .
C2 Ho1 O8 C23 -139.0(5) . .
